data_7043609
loop_
_publ_author_name
'Gu, Jinzhong'
'Liang, Xiaoxiao'
'Cai, Yan'
'Wu, Jiang'
'Shi, Zi-Fa'
'Kirillov, Alexander M.'

_publ_section_title
;
 Hydrothermal assembly, structures, topologies, luminescence, and
 magnetism of a novel series of coordination polymers driven by a
 trifunctional nicotinic acid building block
;
_journal_name_full 'Dalton Trans.'
_journal_paper_doi 10.1039/C7DT01742A
_journal_year 2017
_chemical_formula_sum 'C23 H19 Cd N3 O7'
_chemical_formula_weight 561.810
_space_group_IT_number 14
_symmetry_Int_Tables_number 14
_symmetry_space_group_name_Hall '-P 2ybc'
_symmetry_space_group_name_H-M 'P 1 21/c 1'
_audit_creation_date 2016-11-14
_audit_creation_method SHELXL-2014/7
_audit_update_record
;
2017-03-08 deposited with the CCDC.
2017-07-14 downloaded from the CCDC.
;
_cell_angle_alpha 90.000
_cell_angle_beta 108.483(4)
_cell_angle_gamma 90.000
_cell_formula_units_Z 4
_cell_length_a 14.1855(5)
_cell_length_b 10.1391(3)
_cell_length_c 16.7657(6)
_cell_volume 2287.00(14)
_refine_ls_R_factor_all 0.040
_cod_data_source_file c7dt01742a2.cif
_cod_data_source_block 291-1Cd
_cod_original_cell_volume 2287.0(1)
_cod_original_sg_symbol_Hall -P_2ybc
_cod_database_code 7043609

loop_
_symmetry_equiv_pos_site_id
_symmetry_equiv_pos_as_xyz
1 x,y,z
2 -x,1/2+y,1/2-z
3 -x,-y,-z
4 x,1/2-y,1/2+z

loop_
_atom_site_aniso_label
_atom_site_aniso_U_11
_atom_site_aniso_U_22
_atom_site_aniso_U_33
_atom_site_aniso_U_12
_atom_site_aniso_U_13
_atom_site_aniso_U_23
Cd1 0.02582(14) 0.03921(17) 0.03611(15) -0.00065(10) 0.01405(10) -0.00302(11)
N1 0.0274(13) 0.0375(16) 0.0380(14) 0.0008(12) 0.0154(12) -0.0035(13)
N2 0.0440(18) 0.053(2) 0.0592(19) -0.0110(16) 0.0286(16) -0.0078(17)
N3 0.0444(17) 0.0359(16) 0.0415(15) -0.0012(14) 0.0174(13) -0.0001(14)
O1 0.0302(13) 0.0590(17) 0.0690(17) 0.0052(12) 0.0111(13) -0.0147(15)
O2 0.0426(14) 0.0630(18) 0.0486(14) 0.0164(13) 0.0140(12) -0.0158(14)
O3 0.0243(11) 0.0695(17) 0.0368(12) -0.0058(11) 0.0131(10) -0.0028(12)
O4 0.0366(13) 0.074(2) 0.0465(14) -0.0106(13) 0.0158(11) 0.0114(14)
O5 0.0248(11) 0.0542(16) 0.0448(13) -0.0028(11) 0.0123(10) 0.0013(12)
O7 0.158(5) 0.174(6) 0.228(6) 0.002(4) -0.021(5) 0.091(5)
C1 0.0356(18) 0.0366(19) 0.0412(18) 0.0040(15) 0.0187(16) 0.0043(17)
C2 0.0319(16) 0.0312(18) 0.0366(17) 0.0010(14) 0.0198(14) -0.0012(15)
C3 0.0260(16) 0.0353(18) 0.0346(16) 0.0009(14) 0.0104(13) 0.0019(15)
C4 0.0263(16) 0.044(2) 0.0442(18) 0.0014(15) 0.0161(15) -0.0017(17)
C5 0.0247(16) 0.0424(19) 0.0339(17) -0.0060(14) 0.0136(13) -0.0010(16)
C6 0.0330(17) 0.0354(19) 0.0335(16) -0.0047(14) 0.0169(14) -0.0052(15)
C7 0.0259(16) 0.042(2) 0.0381(17) -0.0056(15) 0.0141(14) -0.0037(16)
C8 0.0260(17) 0.063(3) 0.0436(19) -0.0028(17) 0.0038(15) 0.0126(19)
C9 0.0362(19) 0.062(3) 0.0424(18) -0.0059(18) 0.0117(16) 0.0161(19)
C10 0.0291(17) 0.044(2) 0.0389(17) -0.0039(15) 0.0138(14) -0.0009(16)
C11 0.0343(19) 0.044(2) 0.0447(19) -0.0025(16) 0.0172(16) -0.0030(18)
C12 0.0286(17) 0.046(2) 0.0427(19) 0.0025(15) 0.0090(15) 0.0046(17)
C13 0.0291(17) 0.045(2) 0.0404(18) -0.0017(15) 0.0118(15) 0.0056(17)
C14 0.052(2) 0.078(3) 0.078(3) -0.015(2) 0.031(2) -0.014(3)
C15 0.067(3) 0.075(4) 0.123(5) -0.036(3) 0.056(3) -0.033(4)
O6 0.272(9) 0.244(8) 0.149(5) 0.037(6) 0.099(5) 0.082(5)
C16 0.097(4) 0.061(3) 0.156(6) -0.029(3) 0.084(4) -0.003(4)
C17 0.089(4) 0.053(3) 0.111(4) -0.008(3) 0.063(3) 0.013(3)
C18 0.063(2) 0.033(2) 0.064(2) -0.0034(18) 0.044(2) -0.0060(19)
C19 0.060(2) 0.0318(19) 0.048(2) 0.0014(17) 0.0337(19) -0.0025(17)
C20 0.088(3) 0.043(2) 0.056(2) 0.008(2) 0.034(2) 0.014(2)
C21 0.089(4) 0.055(3) 0.054(3) 0.018(3) 0.014(2) 0.019(2)
C22 0.056(2) 0.050(3) 0.057(2) 0.007(2) 0.001(2) 0.005(2)
C23 0.046(2) 0.044(2) 0.047(2) -0.0049(18) 0.0112(17) 0.0030(18)

loop_
_atom_site_label
_atom_site_type_symbol
_atom_site_fract_x
_atom_site_fract_y
_atom_site_fract_z
_atom_site_occupancy
_atom_site_symmetry_multiplicity
_atom_site_Wyckoff_symbol
_atom_site_calc_flag
_atom_site_thermal_displace_type
_atom_site_U_iso_or_equiv
Cd1 Cd 0.1438(0) 0.1286(0) 0.1193(0) 1.000 4 e d Uani 0.03272(10)
N1 N 0.1539(2) 0.2414(3) 0.2406(2) 1.000 4 e d Uani 0.0332(6)
N2 N 0.2376(2) 0.3071(3) 0.0806(2) 1.000 4 e d Uani 0.0490(8)
N3 N 0.0421(2) 0.2588(3) 0.0091(2) 1.000 4 e d Uani 0.0397(7)
O1 O -0.0944(2) 0.4316(3) 0.2649(2) 1.000 4 e d Uani 0.0538(7)
O2 O -0.0019(2) 0.5328(3) 0.3802(2) 1.000 4 e d Uani 0.0515(7)
O3 O 0.3386(2) 0.3371(3) 0.4362(1) 1.000 4 e d Uani 0.0427(6)
O4 O 0.6883(2) 0.5480(3) 0.3097(2) 1.000 4 e d Uani 0.0519(7)
O5 O 0.7732(2) 0.4793(2) 0.4367(1) 1.000 4 e d Uani 0.0409(6)
O7 O 0.1870(4) 0.7333(6) 0.3459(4) 1.000 4 e d Uani 0.206(3)
H3W H 0.1983 0.7732 0.3223 1.000 4 e d Uiso 0.24700
H4W H 0.1561 0.7933 0.3114 1.000 4 e d Uiso 0.24700
C1 C -0.0143(2) 0.4540(3) 0.3195(2) 1.000 4 e d Uani 0.0363(8)
C2 C 0.0781(2) 0.3844(3) 0.3157(2) 1.000 4 e d Uani 0.0311(7)
C3 C 0.0745(2) 0.3058(3) 0.2482(2) 1.000 4 e d Uani 0.0318(7)
H3 H 0.0142 0.2968 0.2055 1.000 4 e calc Uiso 0.03800
C4 C 0.2400(2) 0.2524(3) 0.3023(2) 1.000 4 e d Uani 0.0370(8)
H4 H 0.2951 0.2063 0.2985 1.000 4 e calc Uiso 0.04400
C5 C 0.2495(2) 0.3307(3) 0.3718(2) 1.000 4 e d Uani 0.0326(7)
C6 C 0.1692(2) 0.3985(3) 0.3792(2) 1.000 4 e d Uani 0.0324(7)
H6 H 0.1751 0.4526 0.4253 1.000 4 e calc Uiso 0.03900
C7 C 0.4234(2) 0.3698(3) 0.4160(2) 1.000 4 e d Uani 0.0345(8)
C8 C 0.4203(2) 0.4480(4) 0.3484(2) 1.000 4 e d Uani 0.0459(9)
H8 H 0.3597 0.4770 0.3120 1.000 4 e calc Uiso 0.05500
C9 C 0.5082(2) 0.4830(4) 0.3352(2) 1.000 4 e d Uani 0.0470(9)
H9 H 0.5064 0.5345 0.2888 1.000 4 e calc Uiso 0.05600
C10 C 0.5988(2) 0.4429(4) 0.3895(2) 1.000 4 e d Uani 0.0365(8)
C11 C 0.6924(2) 0.4915(4) 0.3772(2) 1.000 4 e d Uani 0.0399(8)
C12 C 0.6002(2) 0.3657(3) 0.4585(2) 1.000 4 e d Uani 0.0396(8)
H12 H 0.6607 0.3391 0.4962 1.000 4 e calc Uiso 0.04700
C13 C 0.5124(2) 0.3279(4) 0.4713(2) 1.000 4 e d Uani 0.0378(8)
H13 H 0.5136 0.2748 0.5169 1.000 4 e calc Uiso 0.04500
C14 C 0.3345(3) 0.3289(5) 0.1178(3) 1.000 4 e d Uani 0.0669(12)
H14 H 0.3672 0.2802 0.1655 1.000 4 e calc Uiso 0.08000
C15 C 0.3887(4) 0.4195(6) 0.0893(4) 1.000 4 e d Uani 0.0822(16)
H15 H 0.4560 0.4326 0.1172 1.000 4 e calc Uiso 0.09900
O6 O 0.3545(5) 0.8682(7) 0.3317(4) 1.000 4 e d Uani 0.214(3)
H1W H 0.3418 0.9206 0.2900 1.000 4 e d Uiso 0.25700
H2W H 0.3437 0.8275 0.3553 1.000 4 e d Uiso 0.25700
C16 C 0.3398(4) 0.4899(5) 0.0183(4) 1.000 4 e d Uani 0.0944(18)
H16 H 0.3741 0.5509 -0.0034 1.000 4 e calc Uiso 0.11300
C17 C 0.2405(4) 0.4697(5) -0.0204(3) 1.000 4 e d Uani 0.0771(14)
H17 H 0.2070 0.5172 -0.0685 1.000 4 e calc Uiso 0.09300
C18 C 0.1899(3) 0.3785(4) 0.0122(3) 1.000 4 e d Uani 0.0478(10)
C19 C 0.0823(3) 0.3539(3) -0.0262(2) 1.000 4 e d Uani 0.0427(9)
C20 C 0.0234(4) 0.4239(4) -0.0948(3) 1.000 4 e d Uani 0.0602(11)
H20 H 0.0513 0.4890 -0.1193 1.000 4 e calc Uiso 0.07200
C21 C -0.0756(4) 0.3970(4) -0.1265(3) 1.000 4 e d Uani 0.0679(13)
H21 H -0.1153 0.4437 -0.1727 1.000 4 e calc Uiso 0.08100
C22 C -0.1165(3) 0.3024(4) -0.0907(3) 1.000 4 e d Uani 0.0583(11)
H22 H -0.1841 0.2837 -0.1115 1.000 4 e calc Uiso 0.07000
C23 C -0.0554(3) 0.2349(4) -0.0230(2) 1.000 4 e d Uani 0.0465(9)
H23 H -0.0831 0.1696 0.0016 1.000 4 e calc Uiso 0.05600

loop_
_atom_type_symbol
_atom_type_radius_bond
Cd 1.200
N 1.200
O 1.200
H 1.200
C 1.200

loop_
_geom_angle_atom_site_label_1
_geom_angle_atom_site_label_2
_geom_angle_atom_site_label_3
_geom_angle_site_symmetry_1
_geom_angle_site_symmetry_3
_geom_angle
_geom_angle_publ_flag
O2 Cd1 O5 2_545 2_645 107.10(9) no
O2 Cd1 N1 2_545 . 90.96(9) no
O5 Cd1 N1 2_645 . 142.63(8) no
O2 Cd1 N3 2_545 . 85.33(9) no
O5 Cd1 N3 2_645 . 108.37(9) no
N1 Cd1 N3 . . 105.43(9) no
O2 Cd1 O4 2_545 2_645 126.35(9) no
O5 Cd1 O4 2_645 2_645 55.29(8) no
N1 Cd1 O4 . 2_645 87.57(8) no
N3 Cd1 O4 . 2_645 146.12(9) no
O2 Cd1 N2 2_545 . 152.34(10) no
O5 Cd1 N2 2_645 . 89.24(9) no
N1 Cd1 N2 . . 88.85(10) no
N3 Cd1 N2 . . 68.13(10) no
O4 Cd1 N2 2_645 . 81.28(10) no
O2 Cd1 C11 2_545 2_645 123.17(11) no
O5 Cd1 C11 2_645 2_645 27.93(9) no
N1 Cd1 C11 . 2_645 115.26(10) no
N3 Cd1 C11 . 2_645 128.01(10) no
O4 Cd1 C11 2_645 2_645 27.73(9) no
N2 Cd1 C11 . 2_645 81.34(10) no
C4 N1 C3 . . 118.4(3) no
C4 N1 Cd1 . . 120.9(2) no
C3 N1 Cd1 . . 120.5(2) no
C14 N2 C18 . . 118.3(4) no
C14 N2 Cd1 . . 124.3(3) no
C18 N2 Cd1 . . 117.0(2) no
C23 N3 C19 . . 118.8(3) no
C23 N3 Cd1 . . 120.8(2) no
C19 N3 Cd1 . . 120.4(2) no
C1 O2 Cd1 . 2 112.5(2) no
C5 O3 C7 . . 118.0(2) no
C11 O4 Cd1 . 2_655 87.33(19) no
C11 O5 Cd1 . 2_655 93.8(2) no
H3W O7 H4W . . 44.60 no
O1 C1 O2 . . 125.1(3) no
O1 C1 C2 . . 119.5(3) no
O2 C1 C2 . . 115.5(3) no
C3 C2 C6 . . 118.1(3) no
C3 C2 C1 . . 120.1(3) no
C6 C2 C1 . . 121.8(3) no
N1 C3 C2 . . 123.3(3) no
N1 C3 H3 . . 118.40 no
C2 C3 H3 . . 118.40 no
N1 C4 C5 . . 121.6(3) no
N1 C4 H4 . . 119.20 no
C5 C4 H4 . . 119.20 no
C6 C5 O3 . . 119.2(3) no
C6 C5 C4 . . 120.3(3) no
O3 C5 C4 . . 120.5(3) no
C5 C6 C2 . . 118.4(3) no
C5 C6 H6 . . 120.80 no
C2 C6 H6 . . 120.80 no
C8 C7 C13 . . 121.2(3) no
C8 C7 O3 . . 122.4(3) no
C13 C7 O3 . . 116.2(3) no
C7 C8 C9 . . 119.1(3) no
C7 C8 H8 . . 120.40 no
C9 C8 H8 . . 120.40 no
C10 C9 C8 . . 121.2(3) no
C10 C9 H9 . . 119.40 no
C8 C9 H9 . . 119.40 no
C9 C10 C12 . . 118.7(3) no
C9 C10 C11 . . 119.7(3) no
C12 C10 C11 . . 121.5(3) no
O4 C11 O5 . . 121.9(3) no
O4 C11 C10 . . 119.2(3) no
O5 C11 C10 . . 118.9(3) no
O4 C11 Cd1 . 2_655 64.94(18) no
O5 C11 Cd1 . 2_655 58.23(16) no
C10 C11 Cd1 . 2_655 165.5(2) no
C13 C12 C10 . . 120.6(3) no
C13 C12 H12 . . 119.70 no
C10 C12 H12 . . 119.70 no
C7 C13 C12 . . 119.2(3) no
C7 C13 H13 . . 120.40 no
C12 C13 H13 . . 120.40 no
N2 C14 C15 . . 123.7(5) no
N2 C14 H14 . . 118.20 no
C15 C14 H14 . . 118.20 no
C16 C15 C14 . . 117.6(5) no
C16 C15 H15 . . 121.20 no
C14 C15 H15 . . 121.20 no
H1W O6 H2W . . 154.70 no
C17 C16 C15 . . 119.7(5) no
C17 C16 H16 . . 120.10 no
C15 C16 H16 . . 120.10 no
C16 C17 C18 . . 119.8(5) no
C16 C17 H17 . . 120.10 no
C18 C17 H17 . . 120.10 no
N2 C18 C17 . . 120.8(4) no
N2 C18 C19 . . 116.9(3) no
C17 C18 C19 . . 122.2(4) no
N3 C19 C20 . . 120.2(4) no
N3 C19 C18 . . 116.9(3) no
C20 C19 C18 . . 123.0(4) no
C21 C20 C19 . . 119.9(4) no
C21 C20 H20 . . 120.10 no
C19 C20 H20 . . 120.10 no
C22 C21 C20 . . 120.2(4) no
C22 C21 H21 . . 119.90 no
C20 C21 H21 . . 119.90 no
C21 C22 C23 . . 118.2(4) no
C21 C22 H22 . . 120.90 no
C23 C22 H22 . . 120.90 no
N3 C23 C22 . . 122.9(4) no
N3 C23 H23 . . 118.60 no
C22 C23 H23 . . 118.60 no

loop_
_geom_bond_atom_site_label_1
_geom_bond_atom_site_label_2
_geom_bond_site_symmetry_2
_geom_bond_distance
_geom_bond_publ_flag
Cd1 O2 2_545 2.237(2) no
Cd1 O5 2_645 2.294(2) no
Cd1 N1 . 2.298(3) no
Cd1 N3 . 2.356(3) no
Cd1 O4 2_645 2.441(2) no
Cd1 N2 . 2.453(3) no
Cd1 C11 2_645 2.692(3) no
N1 C4 . 1.333(4) no
N1 C3 . 1.342(4) no
N2 C14 . 1.335(5) no
N2 C18 . 1.344(5) no
N3 C23 . 1.338(4) no
N3 C19 . 1.348(4) no
O1 C1 . 1.234(4) no
O2 C1 . 1.262(4) no
O2 Cd1 2 2.237(2) no
O3 C5 . 1.380(4) no
O3 C7 . 1.390(4) no
O4 C11 . 1.254(4) no
O4 Cd1 2_655 2.441(2) no
O5 C11 . 1.264(4) no
O5 Cd1 2_655 2.294(2) no
O7 H3W . 0.6205 no
O7 H4W . 0.8577 no
C1 C2 . 1.507(4) no
C2 C3 . 1.372(4) no
C2 C6 . 1.397(4) no
C3 H3 . 0.9300 no
C4 C5 . 1.380(4) no
C4 H4 . 0.9300 no
C5 C6 . 1.369(4) no
C6 H6 . 0.9300 no
C7 C8 . 1.371(5) no
C7 C13 . 1.376(4) no
C8 C9 . 1.382(5) no
C8 H8 . 0.9300 no
C9 C10 . 1.380(5) no
C9 H9 . 0.9300 no
C10 C12 . 1.391(5) no
C10 C11 . 1.491(4) no
C11 Cd1 2_655 2.692(3) no
C12 C13 . 1.384(4) no
C12 H12 . 0.9300 no
C13 H13 . 0.9300 no
C14 C15 . 1.377(6) no
C14 H14 . 0.9300 no
C15 C16 . 1.372(8) no
C15 H15 . 0.9300 no
O6 H1W . 0.8500 no
O6 H2W . 0.6239 no
C16 C17 . 1.367(7) no
C16 H16 . 0.9300 no
C17 C18 . 1.386(5) no
C17 H17 . 0.9300 no
C18 C19 . 1.477(5) no
C19 C20 . 1.385(5) no
C20 C21 . 1.362(6) no
C20 H20 . 0.9300 no
C21 C22 . 1.355(6) no
C21 H21 . 0.9300 no
C22 C23 . 1.372(5) no
C22 H22 . 0.9300 no
C23 H23 . 0.9300 no

loop_
_geom_hbond_atom_site_label_D
_geom_hbond_atom_site_label_H
_geom_hbond_atom_site_label_A
_geom_hbond_site_symmetry_A
_geom_hbond_distance_DH
_geom_hbond_distance_HA
_geom_hbond_distance_DA
_geom_hbond_angle_DHA
_geom_hbond_publ_flag
O7 H3W O1 2 0.6200 2.3500 2.769(6) 127.20 no
O7 H3W O1 2 0.6200 2.3500 2.769(6) 127.20 no
O6 H2W O7 . 0.6200 2.3800 2.816(9) 129.60 no
O6 H1W O4 2_655 0.8500 2.0500 2.898(6) 179.60 no

loop_
_geom_torsion_atom_site_label_1
_geom_torsion_atom_site_label_2
_geom_torsion_atom_site_label_3
_geom_torsion_atom_site_label_4
_geom_torsion_site_symmetry_1
_geom_torsion_site_symmetry_4
_geom_torsion
_geom_torsion_publ_flag
Cd1 O2 C1 O1 2 . 0.8(5) no
Cd1 O2 C1 C2 2 . -179.3(2) no
O1 C1 C2 C3 . . 5.7(5) no
O2 C1 C2 C3 . . -174.2(3) no
O1 C1 C2 C6 . . -175.1(3) no
O2 C1 C2 C6 . . 5.1(5) no
C4 N1 C3 C2 . . 1.1(5) no
Cd1 N1 C3 C2 . . -174.0(2) no
C6 C2 C3 N1 . . 0.5(5) no
C1 C2 C3 N1 . . 179.8(3) no
C3 N1 C4 C5 . . -1.7(5) no
Cd1 N1 C4 C5 . . 173.4(2) no
C7 O3 C5 C6 . . -128.8(3) no
C7 O3 C5 C4 . . 54.0(4) no
N1 C4 C5 C6 . . 0.6(5) no
N1 C4 C5 O3 . . 177.8(3) no
O3 C5 C6 C2 . . -176.2(3) no
C4 C5 C6 C2 . . 1.1(5) no
C3 C2 C6 C5 . . -1.6(5) no
C1 C2 C6 C5 . . 179.1(3) no
C5 O3 C7 C8 . . 29.0(5) no
C5 O3 C7 C13 . . -155.9(3) no
C13 C7 C8 C9 . . 1.2(6) no
O3 C7 C8 C9 . . 176.0(3) no
C7 C8 C9 C10 . . -1.3(6) no
C8 C9 C10 C12 . . 0.2(6) no
C8 C9 C10 C11 . . -175.0(4) no
Cd1 O4 C11 O5 2_655 . -12.7(3) no
Cd1 O4 C11 C10 2_655 . 164.4(3) no
Cd1 O5 C11 O4 2_655 . 13.6(4) no
Cd1 O5 C11 C10 2_655 . -163.6(3) no
C9 C10 C11 O4 . . -13.0(5) no
C12 C10 C11 O4 . . 172.0(3) no
C9 C10 C11 O5 . . 164.2(3) no
C12 C10 C11 O5 . . -10.8(5) no
C9 C10 C11 Cd1 . 2_655 89.9(10) no
C12 C10 C11 Cd1 . 2_655 -85.2(11) no
C9 C10 C12 C13 . . 1.1(5) no
C11 C10 C12 C13 . . 176.2(3) no
C8 C7 C13 C12 . . 0.1(5) no
O3 C7 C13 C12 . . -175.1(3) no
C10 C12 C13 C7 . . -1.3(5) no
C18 N2 C14 C15 . . -0.8(6) no
Cd1 N2 C14 C15 . . 172.2(3) no
N2 C14 C15 C16 . . -0.6(8) no
C14 C15 C16 C17 . . 1.1(8) no
C15 C16 C17 C18 . . -0.1(8) no
C14 N2 C18 C17 . . 1.9(6) no
Cd1 N2 C18 C17 . . -171.7(3) no
C14 N2 C18 C19 . . -178.7(3) no
Cd1 N2 C18 C19 . . 7.8(4) no
C16 C17 C18 N2 . . -1.4(7) no
C16 C17 C18 C19 . . 179.1(4) no
C23 N3 C19 C20 . . -0.7(5) no
Cd1 N3 C19 C20 . . 175.4(3) no
C23 N3 C19 C18 . . 179.0(3) no
Cd1 N3 C19 C18 . . -5.0(4) no
N2 C18 C19 N3 . . -2.2(5) no
C17 C18 C19 N3 . . 177.3(3) no
N2 C18 C19 C20 . . 177.5(3) no
C17 C18 C19 C20 . . -3.1(6) no
N3 C19 C20 C21 . . 0.4(6) no
C18 C19 C20 C21 . . -179.2(4) no
C19 C20 C21 C22 . . 0.2(7) no
C20 C21 C22 C23 . . -0.6(7) no
C19 N3 C23 C22 . . 0.3(5) no
Cd1 N3 C23 C22 . . -175.7(3) no
C21 C22 C23 N3 . . 0.3(6) no
